data_1575776
loop_
_publ_author_name
'Liang, Gang'
'Chen, De-Jian'
'Long, Zhu-Jun'
'Zhuo, Hao'
'Zhong, Xiao-Feng'
'Chen, Xiong-Hai'
'Shao, Huai-Yu'
'Mo, Zong-Wen'
'Chen, Xiao-Ming'

_publ_section_title
;
 Efficient capture of trace benzene vapor by metal-organic frameworks
 modified with macrocyclic pyridyl ligands.
;
_journal_issue 42
_journal_name_full 'Chemical science'
_journal_page_first 19867
_journal_page_last 19875
_journal_paper_doi 10.1039/d5sc05093f
_journal_volume 16
_journal_year 2025
_chemical_formula_moiety 'C71 H44 Fe3 N6 O13'
_chemical_formula_sum 'C71 H44 Fe3 N6 O13'
_chemical_formula_weight 1356.67
_space_group_crystal_system hexagonal
_space_group_IT_number 187
_space_group_name_Hall 'P -6 2'
_space_group_name_H-M_alt 'P -6 m 2'
_atom_sites_solution_hydrogens geom
_atom_sites_solution_primary dual
_audit_creation_date 2025-01-20
_audit_creation_method
;
Olex2 1.3
(compiled 2020.11.12 svn.r5f609507 for OlexSys, GUI svn.r6408)
;
_audit_update_record
;
2025-02-15 deposited with the CCDC.	2025-09-16 downloaded from the CCDC.
;
_cell_angle_alpha 90
_cell_angle_beta 90
_cell_angle_gamma 120
_cell_formula_units_Z 1
_cell_length_a 19.4243(8)
_cell_length_b 19.4243(8)
_cell_length_c 11.5952(6)
_cell_measurement_reflns_used 1854
_cell_measurement_temperature 293.1(2)
_cell_measurement_theta_max 54.2730
_cell_measurement_theta_min 4.5570
_cell_volume 3788.8(3)
_computing_cell_refinement 'CrysAlisPro 1.171.42.94a (Rigaku OD, 2023)'
_computing_data_collection 'CrysAlisPro 1.171.42.94a (Rigaku OD, 2023)'
_computing_data_reduction 'CrysAlisPro 1.171.42.94a (Rigaku OD, 2023)'
_computing_molecular_graphics 'Olex2 1.3 (Dolomanov et al., 2009)'
_computing_publication_material 'Olex2 1.3 (Dolomanov et al., 2009)'
_computing_structure_refinement 'SHELXL 2018/3 (Sheldrick, 2015)'
_computing_structure_solution 'SHELXT 2018/2 (Sheldrick, 2018)'
_diffrn_ambient_environment air
_diffrn_ambient_temperature 293.1(2)
_diffrn_detector 'Hybrid Pixel Array Detector'
_diffrn_detector_area_resol_mean 10.0000
_diffrn_detector_type HyPix
_diffrn_measured_fraction_theta_full 0.999
_diffrn_measured_fraction_theta_max 0.973
_diffrn_measurement_details
;
List of Runs (angles in degrees, time in seconds):

  # Type    Start    End  Width  t~exp~   \w     \q     \k     \f   Frames
#--------------------------------------------------------------------------
  1  \w   -140.00 -76.00   0.50   29.11    --  -56.42-123.00 -96.00  128
  2  \w     77.00 128.00   0.50   29.11    --   56.42 154.00-125.00  102
  3  \w   -106.00 -38.00   0.50   29.11    -- -106.00 154.00-125.00  136
  4  \w    -75.00 -44.00   0.50   29.11    -- -106.00 121.00  75.00   62
  5  \w    -78.00 -40.00   0.50   29.11    -- -106.00 123.00 -15.00   76
  6  \w     35.00  62.00   0.50   29.11    --  112.84 -57.00 -30.00   54
  7  \w     21.00  56.00   0.50    7.28    --    0.00 -99.00  60.00   70
  8  \w    -56.00 -27.00   0.50    7.28    --    0.00 123.00 -15.00   58
  9  \w    -25.00  21.00   0.50   29.11    --  -56.42  19.00-150.00   92
 10  \w    -25.00   2.00   0.50   29.11    --  -56.42  19.00 -60.00   54
 11  \w    -24.00   5.00   0.50   29.11    --  -56.42  19.00-180.00   58
 12  \w     -1.00  24.00   0.50   29.11    --  -56.42  19.00 -90.00   50
 13  \w    -63.00 -26.00   0.50   29.11    -- -106.00  64.00  90.00   74
 14  \w   -104.00 -24.00   0.50   29.11    -- -106.00  77.00 -90.00  160
 15  \w    -65.00 -39.00   0.50   29.11    -- -106.00 178.00-150.00   52
 16  \w    -76.00 -30.00   0.50   29.11    -- -106.00  64.00 -90.00   92
 17  \w    -49.00 -23.00   0.50   29.11    -- -106.00  50.00-150.00   52
 18  \w     22.00 104.00   0.50   29.11    --  112.84 -92.00 150.00  164
 19  \w     29.00  54.00   0.50   29.11    --  112.84 -50.00  30.00   50
 20  \w     42.00  67.00   0.50   29.11    --  112.84 -64.00 120.00   50
;
_diffrn_measurement_device 'four-circle diffractometer'
_diffrn_measurement_device_type 'XtaLAB Synergy, Dualflex, HyPix'
_diffrn_measurement_method '\w scans'
_diffrn_orient_matrix_type 'CrysAlisPro convention (1999,Acta A55,543-557)'
_diffrn_orient_matrix_UB_11 0.0750878000
_diffrn_orient_matrix_UB_12 0.0481725000
_diffrn_orient_matrix_UB_13 -0.0740070000
_diffrn_orient_matrix_UB_21 0.0483067000
_diffrn_orient_matrix_UB_22 0.0402168000
_diffrn_orient_matrix_UB_23 0.1095515000
_diffrn_orient_matrix_UB_31 0.0204271000
_diffrn_orient_matrix_UB_32 -0.0667471000
_diffrn_orient_matrix_UB_33 0.0126153000
_diffrn_radiation_monochromator mirror
_diffrn_radiation_probe x-ray
_diffrn_radiation_type 'Cu K\a'
_diffrn_radiation_wavelength 1.54184
_diffrn_reflns_av_R_equivalents 0.1238
_diffrn_reflns_av_unetI/netI 0.0650
_diffrn_reflns_Laue_measured_fraction_full 0.999
_diffrn_reflns_Laue_measured_fraction_max 0.973
_diffrn_reflns_limit_h_max 23
_diffrn_reflns_limit_h_min -14
_diffrn_reflns_limit_k_max 8
_diffrn_reflns_limit_k_min -23
_diffrn_reflns_limit_l_max 14
_diffrn_reflns_limit_l_min -14
_diffrn_reflns_number 10626
_diffrn_reflns_point_group_measured_fraction_full 0.938
_diffrn_reflns_point_group_measured_fraction_max 0.903
_diffrn_reflns_theta_full 67.684
_diffrn_reflns_theta_max 72.195
_diffrn_reflns_theta_min 4.553
_diffrn_source 'micro-focus sealed X-ray tube'
_diffrn_source_type 'PhotonJet (Cu) X-ray Source'
_exptl_absorpt_coefficient_mu 2.518
_exptl_absorpt_correction_T_max 1.00000
_exptl_absorpt_correction_T_min 0.25032
_exptl_absorpt_correction_type multi-scan
_exptl_absorpt_process_details
;
CrysAlisPro 1.171.42.94a (Rigaku Oxford Diffraction, 2023)
Empirical absorption correction using spherical harmonics,
implemented in SCALE3 ABSPACK scaling algorithm.
;
_exptl_crystal_density_diffrn 0.595
_exptl_crystal_description block
_exptl_crystal_F_000 694
_exptl_crystal_size_max 0.02
_exptl_crystal_size_mid 0.01
_exptl_crystal_size_min 0.01
_refine_diff_density_max 0.496
_refine_diff_density_min -0.815
_refine_diff_density_rms 0.056
_refine_ls_abs_structure_details
;
 Refined as an inversion twin.
;
_refine_ls_abs_structure_Flack 0.23(3)
_refine_ls_extinction_method none
_refine_ls_goodness_of_fit_ref 1.050
_refine_ls_hydrogen_treatment constr
_refine_ls_matrix_type full
_refine_ls_number_parameters 116
_refine_ls_number_reflns 2589
_refine_ls_number_restraints 142
_refine_ls_restrained_S_all 1.051
_refine_ls_R_factor_all 0.1554
_refine_ls_R_factor_gt 0.0946
_refine_ls_shift/su_max 0.000
_refine_ls_shift/su_mean 0.000
_refine_ls_structure_factor_coef Fsqd
_refine_ls_weighting_details 'w=1/[\s^2^(Fo^2^)+(0.1992P)^2^] where P=(Fo^2^+2Fc^2^)/3'
_refine_ls_weighting_scheme calc
_refine_ls_wR_factor_gt 0.2693
_refine_ls_wR_factor_ref 0.3330
_reflns_Friedel_coverage 0.765
_reflns_Friedel_fraction_full 0.871
_reflns_Friedel_fraction_max 0.824
_reflns_number_gt 1278
_reflns_number_total 2589
_reflns_threshold_expression 'I > 2\s(I)'
_cod_data_source_file d5sc05093f2.cif
_cod_data_source_block WYU-100
_cod_depositor_comments 'Adding full bibliography for 1575776--1575784.cif.'
_cod_original_cell_volume 3788.8(4)
_cod_database_code 1575776
_shelx_shelxl_version_number 2018/3
_shelx_space_group_comment
;
The symmetry employed for this shelxl refinement is uniquely defined
by the following loop, which should always be used as a source of
symmetry information in preference to the above space-group names.
They are only intended as comments.
;
_shelx_estimated_absorpt_t_max 0.975
_shelx_estimated_absorpt_t_min 0.951
_reflns_odcompleteness_completeness 99.85
_reflns_odcompleteness_iscentric 1
_reflns_odcompleteness_theta 66.97
_olex2_refinement_description
;
1. Twinned data refinement
 Scales: 0.77(3)
 0.23(3)
2. Fixed Uiso
 At 1.2 times of:
  All C(H) groups, All N(H,H) groups
3. Restrained distances
 C00A-C007
 1.4 with sigma of 0.02
 C004-C00A
 1.4 with sigma of 0.02
 C1-N003
 1.4 with sigma of 0.02
 C3-N003
 2.5 with sigma of 0.02
 C3-C1
 1.4 with sigma of 0.02
 C2-C3
 1.4 with sigma of 0.02
 C2-C1
 2.5 with sigma of 0.02
 O005-C00B
 1.4 with sigma of 0.02
 C4B-H4B
 0.9 with sigma of 0.02
4. Rigid bond restraints
 N15, C2
 with sigma for 1-2 distances of 0.01 and sigma for 1-3 distances of 0.02
5. Uiso/Uaniso restraints and constraints
C3 \\sim N003: within 2A with sigma of 0.01 and sigma for terminal atoms of 3.8
within 2A
C2 \\sim C1 \\sim C3: within 2A with sigma of 0.01 and sigma for terminal atoms
of 3.8 within 2A
C2: within 2A with sigma of 0.01 and sigma for terminal atoms of 3.8 within 2A
N15 \\sim C2: within 3.8A with sigma of 0.01 and sigma for terminal atoms of
0.02 within 3.8A
All non-hydrogen atoms restrained to be isotropic: with sigma of 0.01 and sigma
for terminal atoms of 0.02
Uanis(C006) \\sim Ueq, Uanis(C004) \\sim Ueq, Uanis(C007) \\sim Ueq,
Uanis(C00A) \\sim Ueq: with sigma of 0.1 and sigma for terminal atoms of 0.2
6. Others
 Fixed Sof: C1(0.25) H1(0.25) C3(0.25) H3(0.25) H15a(0.25) H15b(0.25) C4B(0.5)
 H4B(0.5) C8B(0.5) H8B(0.5) C8A(0.5) H8A(0.5) C4A(0.5) H4A(0.5)
7.a Ternary CH refined with riding coordinates:
 C006(H006), C4B(H4B), C8B(H8B)
7.b Aromatic/amide H refined with riding coordinates:
 C00A(H00A), C1(H1), C3(H3), C8A(H8A), C4A(H4A)
7.c X=CH2 refined with riding coordinates:
 N15(H15a,H15b)
;
_smtbx_masks_void_probe_radius 1.2
_smtbx_masks_void_truncation_radius 1.2
_olex2_submission_special_instructions 'No special instructions were received'
_oxdiff_exptl_absorpt_empirical_details
;
Empirical correction (ABSPACK) includes:
- Absorption correction using spherical harmonics
- Frame scaling
;
_oxdiff_exptl_absorpt_empirical_full_max 2.870
_oxdiff_exptl_absorpt_empirical_full_min 0.516

loop_
_space_group_symop_operation_xyz
'x, y, z'
'-y, x-y, z'
'-x+y, -x, z'
'x, y, -z'
'-y, x-y, -z'
'-x+y, -x, -z'
'-y, -x, z'
'-x+y, y, z'
'x, x-y, z'
'-y, -x, -z'
'-x+y, y, -z'
'x, x-y, -z'

loop_
_atom_site_label
_atom_site_type_symbol
_atom_site_fract_x
_atom_site_fract_y
_atom_site_fract_z
_atom_site_U_iso_or_equiv
_atom_site_adp_type
_atom_site_occupancy
_atom_site_site_symmetry_order
_atom_site_calc_flag
_atom_site_refinement_flags_posn
_atom_site_refinement_flags_adp
_atom_site_refinement_flags_occupancy
_atom_site_disorder_assembly
_atom_site_disorder_group
Fe01 Fe 0.38988(8) 0.61012(8) 0.500000 0.0855(11) Uani 1 4 d S TU P . .
O002 O 0.333333 0.666667 0.500000 0.095(6) Uani 1 12 d S TU P . .
N003 N 0.4492(6) 0.5508(6) 0.500000 0.120(6) Uani 1 4 d DS TU P . .
C004 C 0.9174(7) 0.9587(4) 0.9420(9) 0.074(3) Uani 1 2 d DS TU P . .
O005 O 0.4674(5) 0.6774(5) 0.6174(8) 0.123(3) Uani 1 1 d D U . . .
C006 C 1.000000 1.000000 0.8935(18) 0.070(5) Uani 1 6 d S TU P . .
H006 H 0.999999 1.000001 0.809031 0.084 Uiso 1 6 calc R U P . .
C007 C 0.7711(8) 0.8855(4) 0.9407(11) 0.090(4) Uani 1 2 d DS TU P . .
C008 C 0.5681(9) 0.7841(4) 0.7321(12) 0.090(3) Uani 1 2 d S TU P . .
C009 C 0.7024(8) 0.8512(4) 0.8681(14) 0.092(4) Uani 1 2 d S TU P . .
C00A C 0.8448(7) 0.9224(4) 0.8812(11) 0.088(4) Uani 1 2 d DS TU P . .
H00A H 0.845225 0.922613 0.800950 0.105 Uiso 1 2 calc R U P A .
C00B C 0.4946(10) 0.7473(5) 0.6593(13) 0.100(4) Uani 1 2 d DS TU P A .
C1 C 0.4705(8) 0.5295(8) 0.605(2) 0.155(9) Uani 0.5 2 d DS TU P . .
H1 H 0.456843 0.543157 0.675293 0.186 Uiso 0.5 2 calc R U P . .
C3 C 0.5131(8) 0.4869(8) 0.604(2) 0.164(9) Uani 0.5 2 d DS TU P . .
H3 H 0.527108 0.472892 0.673173 0.197 Uiso 0.5 2 calc R U P . .
C2 C 0.5337(10) 0.4663(10) 0.500000 0.176(8) Uani 1 4 d DS TU P . .
N15 N 0.5763(10) 0.4237(10) 0.500000 0.195(9) Uani 1 4 d S TU P . .
H15A H 0.589129 0.410871 0.564232 0.234 Uiso 0.5 2 calc R U P . .
H15B H 0.589129 0.410871 0.435768 0.234 Uiso 0.5 2 calc R U P . .
C4B C 0.6180(17) 0.8610(16) 0.726(3) 0.118(8) Uani 0.5 1 d D U P A 2
H4B H 0.623326 0.885990 0.651081 0.142 Uiso 0.5 1 calc DR U P A 2
C8B C 0.6836(14) 0.8919(12) 0.7920(18) 0.091(5) Uani 0.5 1 d . U P A 2
H8B H 0.730231 0.934928 0.753603 0.109 Uiso 0.5 1 calc R U P A 2
C8A C 0.6566(15) 0.8830(14) 0.874(2) 0.102(6) Uani 0.5 1 d . U P A 1
H8A H 0.668982 0.925601 0.922840 0.123 Uiso 0.5 1 calc R U P A 1
C4A C 0.5850(16) 0.8493(15) 0.801(2) 0.111(7) Uani 0.5 1 d . U P A 1
H4A H 0.551932 0.871198 0.800240 0.134 Uiso 0.5 1 calc R U P A 1

loop_
_atom_site_aniso_label
_atom_site_aniso_U_11
_atom_site_aniso_U_22
_atom_site_aniso_U_33
_atom_site_aniso_U_23
_atom_site_aniso_U_13
_atom_site_aniso_U_12
Fe01 0.0803(14) 0.0803(14) 0.0937(19) 0.000 0.000 0.0385(15)
O002 0.091(7) 0.091(7) 0.102(11) 0.000 0.000 0.046(4)
N003 0.114(8) 0.114(8) 0.119(11) 0.000 0.000 0.049(8)
C004 0.081(7) 0.072(5) 0.071(6) 0.003(3) 0.007(5) 0.041(3)
O005 0.106(5) 0.104(5) 0.165(6) -0.028(5) -0.042(5) 0.056(4)
C006 0.067(6) 0.067(6) 0.075(9) 0.000 0.000 0.034(3)
C007 0.100(8) 0.081(5) 0.094(7) 0.005(3) 0.011(6) 0.050(4)
C008 0.086(7) 0.083(6) 0.101(7) -0.002(3) -0.004(6) 0.043(4)
C009 0.077(7) 0.096(7) 0.098(8) 0.002(3) 0.005(6) 0.039(4)
C00A 0.079(7) 0.097(6) 0.082(7) 0.002(3) 0.004(6) 0.039(4)
C00B 0.108(9) 0.099(7) 0.096(8) 0.000(4) 0.000(7) 0.054(4)
C1 0.159(10) 0.159(10) 0.162(13) 0.001(7) -0.001(7) 0.091(9)
C3 0.166(9) 0.166(9) 0.169(12) 0.000(6) 0.000(6) 0.090(8)
C2 0.174(9) 0.174(9) 0.177(12) 0.000 0.000 0.086(8)
N15 0.187(11) 0.187(11) 0.209(17) 0.000 0.000 0.093(12)
C4B 0.116(12) 0.114(13) 0.121(12) -0.001(10) -0.011(10) 0.055(10)
C8B 0.097(10) 0.081(9) 0.089(10) 0.005(8) -0.002(9) 0.040(8)
C8A 0.109(11) 0.094(10) 0.104(11) -0.003(9) 0.002(9) 0.051(9)
C4A 0.103(12) 0.121(12) 0.110(12) -0.001(10) 0.001(10) 0.056(9)

loop_
_atom_type_symbol
_atom_type_description
_atom_type_scat_dispersion_real
_atom_type_scat_dispersion_imag
_atom_type_scat_source
C C 0.0181 0.0091 'International Tables Vol C Tables 4.2.6.8 and 6.1.1.4'
H H 0.0000 0.0000 'International Tables Vol C Tables 4.2.6.8 and 6.1.1.4'
Fe Fe -1.1336 3.1974 'International Tables Vol C Tables 4.2.6.8 and 6.1.1.4'
N N 0.0311 0.0180 'International Tables Vol C Tables 4.2.6.8 and 6.1.1.4'
O O 0.0492 0.0322 'International Tables Vol C Tables 4.2.6.8 and 6.1.1.4'

loop_
_geom_angle_atom_site_label_1
_geom_angle_atom_site_label_2
_geom_angle_atom_site_label_3
_geom_angle
_geom_angle_site_symmetry_1
_geom_angle_site_symmetry_3
_geom_angle_publ_flag
O002 Fe01 N003 180.0 . . ?
O002 Fe01 O005 95.0(3) . . ?
O002 Fe01 O005 95.0(3) . 4_556 ?
O002 Fe01 O005 95.0(3) . 7_665 ?
O002 Fe01 O005 95.0(3) . 10_666 ?
O005 Fe01 N003 85.0(3) 4_556 . ?
O005 Fe01 N003 85.0(3) 10_666 . ?
O005 Fe01 N003 85.0(3) . . ?
O005 Fe01 N003 85.0(3) 7_665 . ?
O005 Fe01 O005 87.7(5) 10_666 7_665 ?
O005 Fe01 O005 170.0(5) 7_665 4_556 ?
O005 Fe01 O005 170.0(5) . 10_666 ?
O005 Fe01 O005 87.7(5) . 4_556 ?
O005 Fe01 O005 91.4(5) 10_666 4_556 ?
O005 Fe01 O005 91.4(5) . 7_665 ?
Fe01 O002 Fe01 120.0 3_565 2_665 ?
Fe01 O002 Fe01 120.0 2_665 . ?
Fe01 O002 Fe01 120.0 3_565 . ?
C1 N003 Fe01 120.3(13) . . ?
C1 N003 Fe01 120.3(13) 4_556 . ?
C1 N003 C1 119(3) 4_556 . ?
C004 C004 C006 112.0(9) 4_557 . ?
C004 C004 C00A 120.0(7) 4_557 . ?
C00A C004 C006 128.0(12) . . ?
C00B O005 Fe01 137.8(9) . . ?
C004 C006 C004 106.8(9) . 2_765 ?
C004 C006 C004 106.8(9) 3_675 2_765 ?
C004 C006 C004 106.8(9) 3_675 . ?
C004 C006 H006 112.0 3_675 . ?
C004 C006 H006 112.0 2_765 . ?
C004 C006 H006 112.0 . . ?
C007 C007 C009 126.1(8) 4_557 . ?
C007 C007 C00A 119.1(8) 4_557 . ?
C00A C007 C009 114.8(12) . . ?
C4B C008 C00B 119.9(14) . . ?
C4B C008 C00B 119.9(14) 9_565 . ?
C4B C008 C4B 100(3) 9_565 . ?
C4B C008 C4A 120.6(18) . 9_565 ?
C4B C008 C4A 44.6(13) 9_565 9_565 ?
C4A C008 C00B 119.4(13) 9_565 . ?
C4A C008 C00B 119.4(13) . . ?
C4A C008 C4A 105(2) 9_565 . ?
C8B C009 C007 125.0(11) 9_565 . ?
C8B C009 C007 125.0(11) . . ?
C8A C009 C007 116.3(14) 9_565 . ?
C8A C009 C007 116.3(14) . . ?
C8A C009 C8B 118.6(18) . 9_565 ?
C8A C009 C8B 46.7(12) 9_565 9_565 ?
C8A C009 C8A 108(2) . 9_565 ?
C004 C00A C007 120.9(12) . . ?
C004 C00A H00A 119.6 . . ?
C007 C00A H00A 119.6 . . ?
O005 C00B O005 117.2(14) 9_565 . ?
O005 C00B C008 120.6(8) 9_565 . ?
O005 C00B C008 120.6(7) . . ?
N003 C1 H1 120.2 . . ?
N003 C1 C3 120(2) . . ?
C3 C1 H1 120.2 . . ?
C1 C3 H3 119.7 . . ?
C2 C3 C1 121(2) . . ?
C2 C3 H3 119.7 . . ?
C3 C2 C3 120(3) . 4_556 ?
C3 C2 N15 119.8(15) 4_556 . ?
C3 C2 N15 119.8(15) . . ?
C2 N15 H15A 120.0 . . ?
C2 N15 H15B 120.0 . . ?
H15A N15 H15B 120.0 . . ?
C008 C4B C4B 39.8(14) . 9_565 ?
C008 C4B H4B 116.3 . . ?
C008 C4B C8B 118(2) . . ?
C4B C4B H4B 116.3 9_565 . ?
C8B C4B H4B 116.3 . . ?
C009 C8B C4B 126(2) . . ?
C009 C8B C8B 43.9(10) . 9_565 ?
C009 C8B H8B 113.0 . . ?
C4B C8B H8B 113.0 . . ?
C8B C8B H8B 113.0 9_565 . ?
C009 C8A H8A 120.9 . . ?
C009 C8A C4A 118(2) . . ?
C4A C8A H8A 120.9 . . ?
C008 C4A C8A 118(2) . . ?
C008 C4A H4A 120.9 . . ?
C8A C4A H4A 120.9 . . ?

loop_
_geom_bond_atom_site_label_1
_geom_bond_atom_site_label_2
_geom_bond_distance
_geom_bond_site_symmetry_2
_geom_bond_publ_flag
Fe01 O002 1.902(3) . ?
Fe01 N003 2.00(2) . ?
Fe01 O005 1.964(7) 7_665 ?
Fe01 O005 1.964(8) . ?
Fe01 O005 1.964(8) 4_556 ?
Fe01 O005 1.964(7) 10_666 ?
N003 C1 1.42(2) 4_556 ?
N003 C1 1.42(2) . ?
C004 C004 1.35(2) 4_557 ?
C004 C006 1.499(14) . ?
C004 C00A 1.410(15) . ?
O005 C00B 1.280(10) . ?
C006 H006 0.9800 . ?
C007 C007 1.38(3) 4_557 ?
C007 C009 1.43(2) . ?
C007 C00A 1.420(15) . ?
C008 C00B 1.50(2) . ?
C008 C4B 1.31(3) 9_565 ?
C008 C4B 1.31(3) . ?
C008 C4A 1.39(3) 9_565 ?
C008 C4A 1.39(3) . ?
C009 C8B 1.35(2) 9_565 ?
C009 C8B 1.35(2) . ?
C009 C8A 1.31(3) . ?
C009 C8A 1.31(3) 9_565 ?
C00A H00A 0.9300 . ?
C1 H1 0.9300 . ?
C1 C3 1.44(2) . ?
C3 H3 0.9300 . ?
C3 C2 1.39(2) . ?
C2 N15 1.44(4) . ?
N15 H15A 0.8600 . ?
N15 H15B 0.8600 . ?
C4B C4B 2.02(5) 9_565 ?
C4B H4B 0.9800 . ?
C4B C8B 1.34(3) . ?
C8B C8B 1.95(4) 9_565 ?
C8B H8B 0.9800 . ?
C8A H8A 0.9300 . ?
C8A C4A 1.47(3) . ?
C4A H4A 0.9300 . ?

loop_
_geom_torsion_atom_site_label_1
_geom_torsion_atom_site_label_2
_geom_torsion_atom_site_label_3
_geom_torsion_atom_site_label_4
_geom_torsion
_geom_torsion_site_symmetry_1
_geom_torsion_site_symmetry_2
_geom_torsion_site_symmetry_3
_geom_torsion_site_symmetry_4
_geom_torsion_publ_flag
Fe01 N003 C1 C3 180.000(10) . . . . ?
Fe01 O005 C00B O005 -1(3) . . . 9_565 ?
Fe01 O005 C00B C008 -166.2(9) . . . . ?
N003 C1 C3 C2 0.000(14) . . . . ?
C004 C004 C006 C004 -57.0(10) 4_557 . . 3_675 ?
C004 C004 C006 C004 57.0(10) 4_557 . . 2_765 ?
C004 C004 C00A C007 0.005(5) 4_557 . . . ?
C006 C004 C00A C007 180.000(2) . . . . ?
C007 C007 C009 C8B 118.5(16) 4_557 . . . ?
C007 C007 C009 C8B -118.5(16) 4_557 . . 9_565 ?
C007 C007 C009 C8A -64.5(16) 4_557 . . 9_565 ?
C007 C007 C009 C8A 64.5(16) 4_557 . . . ?
C007 C007 C00A C004 -0.004(4) 4_557 . . . ?
C007 C009 C8B C4B -177(2) . . . . ?
C007 C009 C8B C8B 137(2) . . . 9_565 ?
C007 C009 C8A C4A -179.9(17) . . . . ?
C008 C4B C8B C009 -3(4) . . . . ?
C008 C4B C8B C8B 27(2) . . . 9_565 ?
C009 C007 C00A C004 180.000(3) . . . . ?
C009 C8A C4A C008 2(3) . . . . ?
C00A C004 C006 C004 123.0(10) . . . 3_675 ?
C00A C004 C006 C004 -123.0(10) . . . 2_765 ?
C00A C007 C009 C8B 61.5(16) . . . 9_565 ?
C00A C007 C009 C8B -61.5(16) . . . . ?
C00A C007 C009 C8A -115.5(16) . . . . ?
C00A C007 C009 C8A 115.5(16) . . . 9_565 ?
C00B C008 C4B C4B -134(3) . . . 9_565 ?
C00B C008 C4B C8B -179(2) . . . . ?
C00B C008 C4A C8A 178.3(18) . . . . ?
C1 N003 C1 C3 0.000(12) 4_556 . . . ?
C1 C3 C2 C3 0.000(7) . . . 4_556 ?
C1 C3 C2 N15 180.000(10) . . . . ?
C4B C008 C00B O005 145(2) . . . . ?
C4B C008 C00B O005 -20(3) . . . 9_565 ?
C4B C008 C00B O005 20(3) 9_565 . . . ?
C4B C008 C00B O005 -145(2) 9_565 . . 9_565 ?
C4B C008 C4B C8B -46(4) 9_565 . . . ?
C4B C4B C8B C009 -30(2) 9_565 . . . ?
C4B C4B C8B C8B 0.001(9) 9_565 . . 9_565 ?
C8B C009 C8B C4B 46(3) 9_565 . . . ?
C8A C009 C8A C4A -47(4) 9_565 . . . ?
C4A C008 C00B O005 -163.3(17) . . . . ?
C4A C008 C00B O005 163.3(17) 9_565 . . 9_565 ?
C4A C008 C00B O005 -32(2) 9_565 . . . ?
C4A C008 C00B O005 32(2) . . . 9_565 ?
C4A C008 C4A C8A 41(3) 9_565 . . . ?

loop_
_twin_individual_id
_twin_individual_mass_fraction_refined
1 0.77(3)
2 0.23(3)

loop_
_smtbx_masks_void_nr
_smtbx_masks_void_average_x
_smtbx_masks_void_average_y
_smtbx_masks_void_average_z
_smtbx_masks_void_volume
_smtbx_masks_void_count_electrons
_smtbx_masks_void_content
1 -0.500 -0.351 -0.539 2453.1 451.1 ?
